data_2222773
loop_
_publ_author_name
'Golovnia, Ekaterina'
'Prisyazhnaya, Elena V.'
'Iskenderov, Turganbay S.'
'Haukka, Matti'
'Fritsky, Igor O.'

_publ_section_title
;
 2,2'-Dihydroxybiphenyl-3,3'-dicarbaldehyde dioxime
;
_journal_coeditor_code JH2095
_journal_issue 8
_journal_name_full 'Acta Crystallographica Section E'
_journal_page_first o2018
_journal_page_last o2019
_journal_paper_doi 10.1107/S1600536809029298
_journal_volume 65
_journal_year 2009
_chemical_formula_iupac 'C14 H12 N2 O4'
_chemical_formula_moiety 'C14 H12 N2 O4'
_chemical_formula_sum 'C14 H12 N2 O4'
_chemical_formula_weight 272.26
_chemical_name_systematic
;
2,2'-Dihydroxy-1,1'-biphenyl-3,3'-dicarbaldehyde dioxime
;
_space_group_IT_number 15
_symmetry_cell_setting monoclinic
_symmetry_space_group_name_Hall '-C 2yc'
_symmetry_space_group_name_H-M 'C 1 2/c 1'
_atom_sites_solution_hydrogens geom
_atom_sites_solution_primary direct
_atom_sites_solution_secondary difmap
_audit_creation_method SHELXL-97
_cell_angle_alpha 90.00
_cell_angle_beta 129.652(6)
_cell_angle_gamma 90.00
_cell_formula_units_Z 4
_cell_length_a 24.2780(14)
_cell_length_b 3.9279(4)
_cell_length_c 16.6466(12)
_cell_measurement_reflns_used 516
_cell_measurement_temperature 120(2)
_cell_measurement_theta_max 27.00
_cell_measurement_theta_min 4.50
_cell_volume 1222.2(2)
_computing_cell_refinement 'DENZO/SCALEPACK (Otwinowski & Minor, 1997)'
_computing_data_collection 'COLLECT (Bruker--Nonius, 2004)'
_computing_data_reduction 'DENZO/SCALEPACK (Otwinowski & Minor, 1997)'
_computing_molecular_graphics 'DIAMOND (Brandenburg, 2006)'
_computing_publication_material 'SHELXL97 (Sheldrick, 2008)'
_computing_structure_refinement 'SHELXL97 (Sheldrick, 2008)'
_computing_structure_solution 'SHELXS97 (Sheldrick, 2008)'
_diffrn_ambient_temperature 120(2)
_diffrn_detector_area_resol_mean 9
_diffrn_measured_fraction_theta_full 0.996
_diffrn_measured_fraction_theta_max 0.993
_diffrn_measurement_device '95mm CCD camera on \k-goniostat'
_diffrn_measurement_device_type 'Nonius KappaCCD'
_diffrn_measurement_method '\f scans and \w scans with \k offset'
_diffrn_radiation_monochromator 'horizontally mounted graphite crystal'
_diffrn_radiation_source 'fine-focus sealed tube'
_diffrn_radiation_type MoK\a
_diffrn_radiation_wavelength 0.71073
_diffrn_reflns_av_R_equivalents 0.0733
_diffrn_reflns_av_sigmaI/netI 0.0864
_diffrn_reflns_limit_h_max 30
_diffrn_reflns_limit_h_min -30
_diffrn_reflns_limit_k_max 4
_diffrn_reflns_limit_k_min -5
_diffrn_reflns_limit_l_max 21
_diffrn_reflns_limit_l_min -18
_diffrn_reflns_number 4331
_diffrn_reflns_theta_full 25.00
_diffrn_reflns_theta_max 27.52
_diffrn_reflns_theta_min 4.36
_exptl_absorpt_coefficient_mu 0.111
_exptl_absorpt_correction_T_max 0.9929
_exptl_absorpt_correction_T_min 0.9756
_exptl_absorpt_correction_type multi-scan
_exptl_absorpt_process_details '(SADABS; Sheldrick, 2001)'
_exptl_crystal_colour pale-yellow
_exptl_crystal_density_diffrn 1.480
_exptl_crystal_density_method 'not measured'
_exptl_crystal_description block
_exptl_crystal_F_000 568
_exptl_crystal_size_max 0.19
_exptl_crystal_size_mid 0.09
_exptl_crystal_size_min 0.06
_refine_diff_density_max 0.272
_refine_diff_density_min -0.294
_refine_ls_extinction_method none
_refine_ls_goodness_of_fit_ref 1.017
_refine_ls_hydrogen_treatment mixed
_refine_ls_matrix_type full
_refine_ls_number_parameters 99
_refine_ls_number_reflns 1388
_refine_ls_number_restraints 0
_refine_ls_restrained_S_all 1.017
_refine_ls_R_factor_all 0.1123
_refine_ls_R_factor_gt 0.0558
_refine_ls_shift/su_max 0.000
_refine_ls_shift/su_mean 0.000
_refine_ls_structure_factor_coef Fsqd
_refine_ls_weighting_details 'calc w=1/[\s^2^(Fo^2^)+(0.0673P)^2^] where P=(Fo^2^+2Fc^2^)/3'
_refine_ls_weighting_scheme calc
_refine_ls_wR_factor_gt 0.1210
_refine_ls_wR_factor_ref 0.1457
_reflns_number_gt 812
_reflns_number_total 1388
_reflns_threshold_expression I>2\s(I)
_cod_data_source_file jh2095.cif
_cod_data_source_block I
_cod_original_sg_symbol_H-M 'C 2/c'
_cod_database_code 2222773
_cod_database_fobs_code 2222773

loop_
_symmetry_equiv_pos_as_xyz
'x, y, z'
'-x, y, -z+1/2'
'x+1/2, y+1/2, z'
'-x+1/2, y+1/2, -z+1/2'
'-x, -y, -z'
'x, -y, z-1/2'
'-x+1/2, -y+1/2, -z'
'x+1/2, -y+1/2, z-1/2'

loop_
_atom_site_type_symbol
_atom_site_label
_atom_site_fract_x
_atom_site_fract_y
_atom_site_fract_z
_atom_site_U_iso_or_equiv
_atom_site_adp_type
_atom_site_calc_flag
_atom_site_refinement_flags
_atom_site_occupancy
_atom_site_disorder_assembly
_atom_site_disorder_group
O O1 0.50535(8) 0.1656(4) 0.11701(11) 0.0286(5) Uani d . 1 . .
O O2 0.64023(9) -0.1055(4) 0.07166(13) 0.0350(5) Uani d . 1 . .
N N1 0.60748(10) 0.0232(5) 0.11062(14) 0.0279(5) Uani d . 1 . .
C C1 0.55751(12) 0.2918(5) 0.21487(16) 0.0236(6) Uani d . 1 . .
C C2 0.53803(11) 0.4208(6) 0.27199(16) 0.0235(6) Uani d . 1 . .
C C3 0.59205(12) 0.5499(6) 0.37151(16) 0.0265(6) Uani d . 1 . .
H H3 0.5795 0.6439 0.4105 0.032 Uiso calc R 1 . .
C C4 0.66275(12) 0.5455(6) 0.41490(17) 0.0269(6) Uani d . 1 . .
H H4 0.6983 0.6329 0.4832 0.032 Uiso calc R 1 . .
C C5 0.68185(12) 0.4140(6) 0.35911(16) 0.0272(6) Uani d . 1 . .
H H5 0.7308 0.4102 0.3893 0.033 Uiso calc R 1 . .
C C6 0.62978(11) 0.2855(6) 0.25813(16) 0.0237(6) Uani d . 1 . .
C C7 0.65242(12) 0.1435(6) 0.20269(17) 0.0265(6) Uani d . 1 . .
H H7 0.7019 0.1402 0.2358 0.032 Uiso calc R 1 . .
H H1 0.5270(14) 0.081(7) 0.0923(19) 0.042(8) Uiso d . 1 . .
H H2 0.5979(18) -0.165(8) -0.002(3) 0.067(9) Uiso d . 1 . .

loop_
_atom_site_aniso_label
_atom_site_aniso_U_11
_atom_site_aniso_U_22
_atom_site_aniso_U_33
_atom_site_aniso_U_12
_atom_site_aniso_U_13
_atom_site_aniso_U_23
O1 0.0229(9) 0.0387(10) 0.0217(9) -0.0034(7) 0.0132(8) -0.0059(7)
O2 0.0324(10) 0.0468(11) 0.0296(10) 0.0008(8) 0.0217(9) -0.0042(8)
N1 0.0299(11) 0.0321(11) 0.0277(11) 0.0015(9) 0.0212(10) -0.0001(8)
C1 0.0244(13) 0.0233(12) 0.0192(12) -0.0006(9) 0.0121(11) 0.0013(9)
C2 0.0235(12) 0.0218(12) 0.0213(11) -0.0002(9) 0.0124(11) 0.0017(9)
C3 0.0306(14) 0.0266(13) 0.0231(12) -0.0015(10) 0.0176(11) 0.0000(10)
C4 0.0253(13) 0.0301(13) 0.0178(11) -0.0044(10) 0.0103(10) -0.0024(9)
C5 0.0211(12) 0.0290(14) 0.0257(12) -0.0018(10) 0.0123(11) 0.0011(10)
C6 0.0237(13) 0.0246(12) 0.0204(12) -0.0012(9) 0.0130(11) 0.0020(9)
C7 0.0207(12) 0.0311(13) 0.0252(12) -0.0008(10) 0.0136(11) 0.0008(10)

loop_
_atom_type_symbol
_atom_type_description
_atom_type_scat_dispersion_real
_atom_type_scat_dispersion_imag
_atom_type_scat_source
C C 0.0033 0.0016 'International Tables Vol C Tables 4.2.6.8 and 6.1.1.4'
H H 0.0000 0.0000 'International Tables Vol C Tables 4.2.6.8 and 6.1.1.4'
N N 0.0061 0.0033 'International Tables Vol C Tables 4.2.6.8 and 6.1.1.4'
O O 0.0106 0.0060 'International Tables Vol C Tables 4.2.6.8 and 6.1.1.4'

loop_
_geom_angle_atom_site_label_1
_geom_angle_atom_site_label_2
_geom_angle_atom_site_label_3
_geom_angle_site_symmetry_1
_geom_angle_site_symmetry_3
_geom_angle
_geom_angle_publ_flag
C1 O1 H1 . . 107.9(16) ?
N1 O2 H2 . . 101.8(18) ?
C7 N1 O2 . . 112.73(17) ?
O1 C1 C2 . . 118.89(19) ?
O1 C1 C6 . . 120.46(19) ?
C2 C1 C6 . . 120.6(2) ?
C3 C2 C1 . . 118.0(2) ?
C3 C2 C2 . 2_655 120.9(2) ?
C1 C2 C2 . 2_655 121.1(2) ?
C4 C3 C2 . . 122.1(2) ?
C4 C3 H3 . . 118.9 ?
C2 C3 H3 . . 118.9 ?
C3 C4 C5 . . 119.7(2) ?
C3 C4 H4 . . 120.1 ?
C5 C4 H4 . . 120.1 ?
C4 C5 C6 . . 120.7(2) ?
C4 C5 H5 . . 119.7 ?
C6 C5 H5 . . 119.7 ?
C5 C6 C1 . . 118.83(19) ?
C5 C6 C7 . . 118.8(2) ?
C1 C6 C7 . . 122.31(19) ?
N1 C7 C6 . . 121.6(2) ?
N1 C7 H7 . . 119.2 ?
C6 C7 H7 . . 119.2 ?

loop_
_geom_bond_atom_site_label_1
_geom_bond_atom_site_label_2
_geom_bond_site_symmetry_2
_geom_bond_distance
_geom_bond_publ_flag
O1 C1 . 1.368(3) ?
O1 H1 . 0.91(3) ?
O2 N1 . 1.402(2) ?
O2 H2 . 1.00(3) ?
N1 C7 . 1.276(3) ?
C1 C2 . 1.399(3) ?
C1 C6 . 1.409(3) ?
C2 C3 . 1.396(3) ?
C2 C2 2_655 1.490(4) ?
C3 C4 . 1.373(3) ?
C3 H3 . 0.9500 ?
C4 C5 . 1.376(3) ?
C4 H4 . 0.9500 ?
C5 C6 . 1.402(3) ?
C5 H5 . 0.9500 ?
C6 C7 . 1.453(3) ?
C7 H7 . 0.9500 ?

loop_
_geom_hbond_atom_site_label_D
_geom_hbond_atom_site_label_H
_geom_hbond_atom_site_label_A
_geom_hbond_site_symmetry_A
_geom_hbond_distance_DH
_geom_hbond_distance_HA
_geom_hbond_distance_DA
_geom_hbond_angle_DHA
O1 H1 N1 . 0.91(3) 1.79(3) 2.609(2) 148(2)
O2 H2 O1 5_655 1.00(3) 1.96(3) 2.871(2) 151(3)

loop_
_geom_torsion_atom_site_label_1
_geom_torsion_atom_site_label_2
_geom_torsion_atom_site_label_3
_geom_torsion_atom_site_label_4
_geom_torsion_site_symmetry_1
_geom_torsion_site_symmetry_2
_geom_torsion_site_symmetry_3
_geom_torsion_site_symmetry_4
_geom_torsion
_geom_torsion_publ_flag
O1 C1 C2 C3 . . . . -179.69(18) ?
C6 C1 C2 C3 . . . . 1.6(3) ?
O1 C1 C2 C2 . . . 2_655 0.3(3) ?
C6 C1 C2 C2 . . . 2_655 -178.47(16) ?
C1 C2 C3 C4 . . . . -1.7(3) ?
C2 C2 C3 C4 2_655 . . . 178.39(17) ?
C2 C3 C4 C5 . . . . 0.8(3) ?
C3 C4 C5 C6 . . . . 0.3(3) ?
C4 C5 C6 C1 . . . . -0.3(3) ?
C4 C5 C6 C7 . . . . -178.9(2) ?
O1 C1 C6 C5 . . . . -179.3(2) ?
C2 C1 C6 C5 . . . . -0.6(3) ?
O1 C1 C6 C7 . . . . -0.8(3) ?
C2 C1 C6 C7 . . . . 177.9(2) ?
O2 N1 C7 C6 . . . . -179.16(18) ?
C5 C6 C7 N1 . . . . -179.9(2) ?
C1 C6 C7 N1 . . . . 1.5(3) ?
